data_7024646
loop_
_publ_author_name
'Du, Yi'
'Thompson, Amber L.'
'Russell, Nicola'
'O'Hare, Dermot'

_publ_section_title
;
 Resin-assisted solvothermal synthesis of transition metal-organic
 frameworks.
;
_journal_issue 14
_journal_name_full 'Dalton transactions (Cambridge, England : 2003)'
_journal_page_first 3384
_journal_page_last 3395
_journal_paper_doi 10.1039/b919675g
_journal_volume 39
_journal_year 2010
_chemical_formula_moiety 'C18 H16 Cu1 N2 O5'
_chemical_formula_sum 'C18 H16 Cu N2 O5'
_chemical_formula_weight 403.88
_chemical_melting_point ?
_space_group_IT_number 15
_symmetry_cell_setting monoclinic
_symmetry_space_group_name_Hall '-C 2yc'
_symmetry_space_group_name_H-M 'C 1 2/c 1'
_atom_sites_solution_hydrogens geom
_atom_sites_solution_primary direct
_audit_creation_date 08-05-29
_audit_creation_method CRYSTALS_ver_12.85
_cell_angle_alpha 90
_cell_angle_beta 113.0973(8)
_cell_angle_gamma 90
_cell_formula_units_Z 4
_cell_length_a 17.7075(3)
_cell_length_b 5.87520(10)
_cell_length_c 21.9234(4)
_cell_measurement_reflns_used 2589
_cell_measurement_temperature 150
_cell_measurement_theta_max 27
_cell_measurement_theta_min 5
_cell_volume 2097.97(6)
_computing_cell_refinement 'DENZO/SCALEPACK (Otwinowski & Minor, 1997)'
_computing_data_collection 'COLLECT (Nonius, 1997-2001).'
_computing_data_reduction 'DENZO/SCALEPACK (Otwinowski & Minor, 1997)'
_computing_molecular_graphics 'CAMERON (Watkin et al., 1996)'
_computing_publication_material 'CRYSTALS (Betteridge et al., 2003)'
_computing_structure_refinement 'CRYSTALS (Betteridge et al., 2003)'
_computing_structure_solution 'SIR92 (Altomare et al., 1994)'
_diffrn_ambient_temperature 150
_diffrn_measured_fraction_theta_full 0.992
_diffrn_measured_fraction_theta_max 0.991
_diffrn_measurement_device 'Nonius KappaCCD'
_diffrn_measurement_device_type Area
_diffrn_measurement_method \w
_diffrn_radiation_monochromator graphite
_diffrn_radiation_type 'Mo K\a'
_diffrn_radiation_wavelength 0.71073
_diffrn_reflns_av_R_equivalents 0.042
_diffrn_reflns_limit_h_max 20
_diffrn_reflns_limit_h_min -22
_diffrn_reflns_limit_k_max 7
_diffrn_reflns_limit_k_min 0
_diffrn_reflns_limit_l_max 28
_diffrn_reflns_limit_l_min 0
_diffrn_reflns_number 17011
_diffrn_reflns_theta_full 26.942
_diffrn_reflns_theta_max 27.492
_diffrn_reflns_theta_min 5.113
_diffrn_standards_number 0
_exptl_absorpt_coefficient_mu 1.067
_exptl_absorpt_correction_T_max 0.96
_exptl_absorpt_correction_T_min 0.89
_exptl_absorpt_correction_type multi-scan
_exptl_absorpt_process_details 'DENZO/SCALEPACK (Otwinowski & Minor, 1997)'
_exptl_crystal_colour clear_pale_blue
_exptl_crystal_density_diffrn 1.279
_exptl_crystal_density_meas ?
_exptl_crystal_density_method 'not measured'
_exptl_crystal_description needle
_exptl_crystal_F_000 828
_exptl_crystal_size_max 0.36
_exptl_crystal_size_mid 0.06
_exptl_crystal_size_min 0.04
_platon_squeeze_details
;
The discrete Fourier transform of the void region were treated as
contributions to the A and B parts of the calculated structure factors.
;
_refine_diff_density_max 0.55
_refine_diff_density_min -0.53
_refine_ls_extinction_method None
_refine_ls_goodness_of_fit_ref 1.0071
_refine_ls_hydrogen_treatment constr
_refine_ls_matrix_type full
_refine_ls_number_parameters 121
_refine_ls_number_reflns 2398
_refine_ls_number_restraints 2
_refine_ls_R_factor_all 0.0460
_refine_ls_R_factor_gt 0.0391
_refine_ls_shift/su_max 0.002176
_refine_ls_structure_factor_coef Fsqd
_refine_ls_weighting_details
;
Method= Modified Sheldrick
w=1/[\s^2^(F^2^) + ( 0.06P)^2^ + 8.66P]
,where P=(max(Fo^2^,0) + 2Fc^2^)/3
;
_refine_ls_weighting_scheme calc
_refine_ls_wR_factor_all 0.1215
_refine_ls_wR_factor_gt 0.1181
_refine_ls_wR_factor_ref 0.1215
_reflns_limit_h_max 20
_reflns_limit_h_min -22
_reflns_limit_k_max 7
_reflns_limit_k_min 0
_reflns_limit_l_max 28
_reflns_limit_l_min 0
_reflns_number_gt 2099
_reflns_number_total 2398
_reflns_threshold_expression I>2.0\s(I)
_oxford_diffrn_Wilson_B_factor 1.58
_oxford_diffrn_Wilson_scale 15.17
_oxford_refine_ls_r_factor_ref 0.0460
_oxford_refine_ls_scale 0.2555(4)
_oxford_reflns_number_all 2398
_oxford_reflns_threshold_expression_ref I>-3.0\s(I)
_oxford_structure_analysis_title 5857
_cod_data_source_file b919675g.txt
_cod_data_source_block 10
_cod_depositor_comments
;
The following automatic conversions were performed:

'_chemical_melting_point' value 'not measured' was changed to '?' -
the value is undefined or not given.

'_symmetry_cell_setting' value
'Monoclinic' changed to 'monoclinic' according to
/home/saulius/struct/CIF-dictionaries/cif_core.dic dictionary named
'cif_core.dic' version 2.4.2 from 2011-04-26.

Automatic conversion script
Id: cif_fix_values 1891 2012-01-12 08:04:46Z andrius 

The following automatic conversions were performed:

'_exptl_crystal_density_meas' value 'not measured' was changed to '?'
- the value is perceived as not measured.

Automatic conversion script
Id: cif_fix_values 3008 2015-01-20 13:52:24Z robertas 
;
_cod_original_sg_symbol_H-M 'C 1 2/c 1 '
_cod_original_formula_sum 'C18 H16 Cu1 N2 O5'
_cod_database_code 7024646

loop_
_symmetry_equiv_pos_as_xyz
x,y,z
-x,-y,-z
x+1/2,y+1/2,z
-x+1/2,-y+1/2,-z
-x,y,-z+1/2
x,-y,z+1/2
-x+1/2,y+1/2,-z+1/2
x+1/2,-y+1/2,z+1/2

loop_
_atom_site_label
_atom_site_type_symbol
_atom_site_fract_x
_atom_site_fract_y
_atom_site_fract_z
_atom_site_U_iso_or_equiv
_atom_site_occupancy
_atom_site_adp_type
_atom_site_refinement_flags_posn
_atom_site_refinement_flags_adp
Cu1 Cu 0.5000 0.68301(8) 0.7500 0.0177 1.0000 Uani S T
O2 O 0.41135(11) 0.6764(3) 0.66314(9) 0.0221 1.0000 Uani . .
C3 C 0.37542(16) 0.8508(5) 0.63002(13) 0.0217 1.0000 Uani . .
O4 O 0.39114(14) 1.0523(4) 0.64749(11) 0.0381 1.0000 Uani . .
C5 C 0.30943(15) 0.7989(4) 0.56286(12) 0.0197 1.0000 Uani . .
C6 C 0.27559(17) 0.5819(5) 0.54837(13) 0.0233 1.0000 Uani . .
C7 C 0.21634(17) 0.5329(5) 0.48588(13) 0.0244 1.0000 Uani . .
O8 O 0.500000(10) 0.3007(4) 0.750000(10) 0.0266 1.0000 Uani S T
N9 N 0.41477(14) 0.7064(4) 0.79098(11) 0.0226 1.0000 Uani . .
C10 C 0.4120(2) 0.8751(6) 0.83048(17) 0.0364 1.0000 Uani . .
C11 C 0.3553(2) 0.8805(7) 0.8600(2) 0.0477 1.0000 Uani . .
C12 C 0.3009(2) 0.7024(6) 0.8492(2) 0.0442 1.0000 Uani . .
C13 C 0.3024(2) 0.5307(6) 0.8069(2) 0.0444 1.0000 Uani . .
C14 C 0.3597(2) 0.5379(6) 0.77929(17) 0.0351 1.0000 Uani . .
H61 H 0.2938 0.4671 0.5813 0.0244 1.0000 Uiso R .
H71 H 0.1926 0.3867 0.4752 0.0244 1.0000 Uiso R .
H82 H 0.4650 0.2250 0.7208 0.0334 1.0000 Uiso R .
H101 H 0.4495 0.9906 0.8380 0.0452 1.0000 Uiso R .
H111 H 0.3536 1.0013 0.8876 0.0628 1.0000 Uiso R .
H121 H 0.2639 0.6977 0.8705 0.0591 1.0000 Uiso R .
H131 H 0.2653 0.4095 0.7967 0.0574 1.0000 Uiso R .
H141 H 0.3630 0.4204 0.7523 0.0445 1.0000 Uiso R .

loop_
_atom_site_aniso_label
_atom_site_aniso_U_11
_atom_site_aniso_U_22
_atom_site_aniso_U_33
_atom_site_aniso_U_23
_atom_site_aniso_U_13
_atom_site_aniso_U_12
Cu1 0.0165(2) 0.0190(2) 0.0117(2) 0.0000 -0.00085(16) 0.0000
O2 0.0221(9) 0.0216(9) 0.0141(8) 0.0008(7) -0.0020(7) 0.0022(7)
C3 0.0197(12) 0.0227(13) 0.0153(11) -0.0019(10) -0.0012(9) 0.0001(10)
O4 0.0409(12) 0.0213(10) 0.0277(11) -0.0055(9) -0.0129(9) -0.0006(9)
C5 0.0190(12) 0.0185(13) 0.0152(11) -0.0010(9) -0.0001(9) -0.0008(10)
C6 0.0244(13) 0.0183(12) 0.0182(12) 0.0040(10) -0.0014(10) -0.0005(10)
C7 0.0258(13) 0.0152(11) 0.0199(12) 0.0011(10) -0.0042(10) -0.0025(10)
O8 0.0279(14) 0.0169(13) 0.0205(13) 0.0000 -0.0062(11) 0.0000
N9 0.0222(11) 0.0235(12) 0.0177(10) 0.0001(9) 0.0030(9) -0.0001(9)
C10 0.0419(18) 0.0343(17) 0.0391(17) -0.0105(14) 0.0225(15) -0.0102(14)
C11 0.057(2) 0.045(2) 0.057(2) -0.0198(18) 0.039(2) -0.0119(18)
C12 0.049(2) 0.043(2) 0.056(2) -0.0060(17) 0.0364(18) -0.0064(16)
C13 0.045(2) 0.0336(17) 0.064(2) -0.0095(16) 0.0320(19) -0.0103(15)
C14 0.0358(16) 0.0287(16) 0.0448(18) -0.0092(14) 0.0203(14) -0.0080(13)

loop_
_atom_type_symbol
_atom_type_scat_dispersion_real
_atom_type_scat_dispersion_imag
_atom_type_scat_Cromer_Mann_a1
_atom_type_scat_Cromer_Mann_b1
_atom_type_scat_Cromer_Mann_a2
_atom_type_scat_Cromer_Mann_b2
_atom_type_scat_Cromer_Mann_a3
_atom_type_scat_Cromer_Mann_b3
_atom_type_scat_Cromer_Mann_a4
_atom_type_scat_Cromer_Mann_b4
_atom_type_scat_Cromer_Mann_c
_atom_type_scat_source
C 0.0033 0.0016 2.3100 20.8439 1.0200 10.2075 1.5886 0.5687 0.8650 51.6512 0.2156 'International Tables Vol C 4.2.6.8 and 6.1.1.4'
H 0.0000 0.0000 0.4930 10.5109 0.3229 26.1257 0.1402 3.1424 0.0408 57.7998 0.0030 'International Tables Vol C 4.2.6.8 and 6.1.1.4'
Cu 0.3201 1.2651 13.3380 3.5828 7.1676 0.2470 5.6158 11.3966 1.6735 64.8126 1.1910 'International Tables Vol C 4.2.6.8 and 6.1.1.4'
N 0.0061 0.0033 12.2126 0.0057 3.1322 9.8933 2.0125 28.9975 1.1663 0.5826 -11.5290 'International Tables Vol C 4.2.6.8 and 6.1.1.4'
O 0.0106 0.0060 3.0485 13.2771 2.2868 5.7011 1.5463 0.3239 0.8670 32.9089 0.2508 'International Tables Vol C 4.2.6.8 and 6.1.1.4'

loop_
_geom_angle_atom_site_label_1
_geom_angle_site_symmetry_1
_geom_angle_atom_site_label_2
_geom_angle_atom_site_label_3
_geom_angle_site_symmetry_3
_geom_angle
_geom_angle_publ_flag
N9 5_656 Cu1 O2 5_656 88.85(8) yes
N9 5_656 Cu1 O2 . 91.30(8) yes
O2 5_656 Cu1 O2 . 177.71(11) yes
N9 5_656 Cu1 O8 . 93.85(7) yes
O2 5_656 Cu1 O8 . 88.86(6) yes
O2 . Cu1 O8 . 88.86(6) yes
N9 5_656 Cu1 N9 . 172.30(13) yes
O2 5_656 Cu1 N9 . 91.30(8) yes
O2 . Cu1 N9 . 88.85(8) yes
O8 . Cu1 N9 . 93.85(7) yes
Cu1 . O2 C3 . 125.20(17) yes
O2 . C3 O4 . 126.2(2) yes
O2 . C3 C5 . 114.6(2) yes
O4 . C3 C5 . 119.2(2) yes
C3 . C5 C7 4_566 120.0(2) yes
C3 . C5 C6 . 120.5(2) yes
C7 4_566 C5 C6 . 119.5(2) yes
C5 . C6 C7 . 120.4(2) yes
C5 . C6 H61 . 119.4 no
C7 . C6 H61 . 120.2 no
C5 4_566 C7 C6 . 120.1(2) yes
C5 4_566 C7 H71 . 118.3 no
C6 . C7 H71 . 121.5 no
Cu1 . O8 H82 5_656 122.6 no
Cu1 . O8 H82 . 122.6 no
H82 5_656 O8 H82 . 114.8 no
Cu1 . N9 C10 . 124.0(2) yes
Cu1 . N9 C14 . 118.3(2) yes
C10 . N9 C14 . 117.7(3) yes
N9 . C10 C11 . 122.5(3) yes
N9 . C10 H101 . 117.2 no
C11 . C10 H101 . 120.3 no
C10 . C11 C12 . 119.1(3) yes
C10 . C11 H111 . 121.7 no
C12 . C11 H111 . 119.1 no
C11 . C12 C13 . 118.3(3) yes
C11 . C12 H121 . 120.8 no
C13 . C12 H121 . 120.9 no
C12 . C13 C14 . 119.2(3) yes
C12 . C13 H131 . 121.5 no
C14 . C13 H131 . 119.3 no
C13 . C14 N9 . 123.1(3) yes
C13 . C14 H141 . 120.1 no
N9 . C14 H141 . 116.7 no

loop_
_geom_bond_atom_site_label_1
_geom_bond_atom_site_label_2
_geom_bond_site_symmetry_2
_geom_bond_distance
_geom_bond_publ_flag
Cu1 N9 5_656 2.042(2) yes
Cu1 O2 5_656 1.9356(17) yes
Cu1 O2 . 1.9356(17) yes
Cu1 O8 . 2.246(3) yes
Cu1 N9 . 2.042(2) yes
O2 C3 . 1.272(3) yes
C3 O4 . 1.242(3) yes
C3 C5 . 1.509(3) yes
C5 C7 4_566 1.394(4) yes
C5 C6 . 1.391(4) yes
C6 C7 . 1.390(4) yes
C6 H61 . 0.947 no
C7 H71 . 0.944 no
O8 H82 5_656 0.826 no
O8 H82 . 0.826 no
N9 C10 . 1.330(4) yes
N9 C14 . 1.341(4) yes
C10 C11 . 1.392(5) yes
C10 H101 . 0.918 no
C11 C12 . 1.378(5) yes
C11 H111 . 0.941 no
C12 C13 . 1.377(5) yes
C12 H121 . 0.942 no
C13 C14 . 1.372(5) yes
C13 H131 . 0.934 no
C14 H141 . 0.925 no

loop_
_geom_hbond_atom_site_label_D
_geom_hbond_atom_site_label_H
_geom_hbond_atom_site_label_A
_geom_hbond_site_symmetry_A
_geom_hbond_angle_DHA
_geom_hbond_distance_DH
_geom_hbond_distance_HA
_geom_hbond_distance_DA
_geom_hbond_publ_flag
O8 H82 O4 1_545 174 0.83 1.92 2.738(5) yes
C14 H141 O8 . 121 0.93 2.55 3.126(5) yes

loop_
_platon_squeeze_void_nr
_platon_squeeze_void_average_x
_platon_squeeze_void_average_y
_platon_squeeze_void_average_z
_platon_squeeze_void_volume
_platon_squeeze_void_count_electrons
_platon_squeeze_void_content
1 0.000 -0.010 0.000 122 15 ' '
2 0.000 -0.002 0.500 122 15 ' '
3 0.500 -0.034 0.000 122 15 ' '
4 0.500 -0.038 0.500 122 15 ' '
